data_4515132
loop_
_publ_author_name
'Press, David J.'
'Gendy, Chris'
'Pasalkar, Samruddhi'
'Schechtel, Shauna'
'Heyne, Belinda'
'Sutherland, Todd C.'

_publ_section_title
;
 Synthesis of Tetrathia-Oligothiophene Macrocycles.
;
_journal_issue 2
_journal_name_full 'ACS omega'
_journal_page_first 3405
_journal_page_last 3408
_journal_paper_doi 10.1021/acsomega.8b03444
_journal_volume 4
_journal_year 2019
_chemical_formula_moiety 'C24 H24 S8, C2 H3 N'
_chemical_formula_sum 'C26 H27 N S8'
_chemical_formula_weight 609.96
_space_group_crystal_system monoclinic
_space_group_IT_number 14
_space_group_name_Hall '-P 2ybc'
_space_group_name_H-M_alt 'P 1 21/c 1'
_symmetry_space_group_name_Hall '-P 2ybc'
_symmetry_space_group_name_H-M 'P 1 21/c 1'
_atom_sites_solution_hydrogens geom
_audit_creation_method SHELXL-2014/7
_cell_angle_alpha 90
_cell_angle_beta 100.020(2)
_cell_angle_gamma 90
_cell_formula_units_Z 4
_cell_length_a 12.8026(7)
_cell_length_b 18.5047(7)
_cell_length_c 12.4753(7)
_cell_measurement_reflns_used 9223
_cell_measurement_temperature 173(2)
_cell_measurement_theta_max 27.51
_cell_measurement_theta_min 3.05
_cell_volume 2910.4(3)
_computing_cell_refinement 'Bruker SAINT'
_computing_data_collection 'Bruker APEX2'
_computing_data_reduction 'Bruker SAINT'
_computing_molecular_graphics 'Bruker SHELXTL'
_computing_publication_material 'LinXTL v. 5.9.1 (Spasyuk, 2009)'
_computing_structure_refinement 'SHELXL-2014 (Sheldrick 2014)'
_computing_structure_solution 'SHELXS-97 (Sheldrick 2008)'
_diffrn_ambient_temperature 173(2)
_diffrn_measured_fraction_theta_full 0.988
_diffrn_measured_fraction_theta_max 0.988
_diffrn_measurement_device_type 'Bruker APEX-II CCD'
_diffrn_measurement_method '\f and \w scans'
_diffrn_radiation_type 'Mo K\a'
_diffrn_radiation_wavelength 0.71073
_diffrn_reflns_av_R_equivalents 0.0451
_diffrn_reflns_av_unetI/netI 0.0434
_diffrn_reflns_Laue_measured_fraction_full 0.988
_diffrn_reflns_Laue_measured_fraction_max 0.988
_diffrn_reflns_limit_h_max 10
_diffrn_reflns_limit_h_min -15
_diffrn_reflns_limit_k_max 22
_diffrn_reflns_limit_k_min -16
_diffrn_reflns_limit_l_max 14
_diffrn_reflns_limit_l_min -14
_diffrn_reflns_number 19763
_diffrn_reflns_point_group_measured_fraction_full 0.988
_diffrn_reflns_point_group_measured_fraction_max 0.988
_diffrn_reflns_theta_full 25.000
_diffrn_reflns_theta_max 25.000
_diffrn_reflns_theta_min 2.739
_exptl_absorpt_coefficient_mu 0.631
_exptl_absorpt_correction_T_max 0.7456
_exptl_absorpt_correction_T_min 0.6402
_exptl_absorpt_correction_type multi-scan
_exptl_absorpt_process_details 'Sadabs (Sheldrick, 1996)'
_exptl_crystal_colour Yellow
_exptl_crystal_density_diffrn 1.392
_exptl_crystal_density_method 'not measured'
_exptl_crystal_description Block
_exptl_crystal_F_000 1272
_exptl_crystal_size_max 0.23
_exptl_crystal_size_mid 0.21
_exptl_crystal_size_min 0.21
_refine_diff_density_max 0.322
_refine_diff_density_min -0.225
_refine_diff_density_rms 0.056
_refine_ls_extinction_method none
_refine_ls_goodness_of_fit_ref 1.035
_refine_ls_hydrogen_treatment constr
_refine_ls_matrix_type full
_refine_ls_number_parameters 317
_refine_ls_number_reflns 5070
_refine_ls_number_restraints 261
_refine_ls_restrained_S_all 1.013
_refine_ls_R_factor_all 0.0565
_refine_ls_R_factor_gt 0.0357
_refine_ls_shift/su_max 0.001
_refine_ls_shift/su_mean 0.000
_refine_ls_structure_factor_coef Fsqd
_refine_ls_weighting_details 'w=1/[\s^2^(Fo^2^)+(0.0309P)^2^+1.3443P] where P=(Fo^2^+2Fc^2^)/3'
_refine_ls_weighting_scheme calc
_refine_ls_wR_factor_gt 0.0729
_refine_ls_wR_factor_ref 0.0843
_reflns_Friedel_coverage 0.000
_reflns_number_gt 3832
_reflns_number_total 5070
_reflns_threshold_expression 'I > 2\s(I)'
_cod_data_source_file C4biTh_CH3CN.cif
_cod_data_source_block new_a
_cod_database_code 4515132
_shelx_shelxl_version_number 2014/7
_shelx_space_group_comment
;
The symmetry employed for this shelxl refinement is uniquely defined
by the following loop, which should always be used as a source of
symmetry information in preference to the above space-group names.
They are only intended as comments.
;

loop_
_space_group_symop_operation_xyz
'x, y, z'
'-x, y+1/2, -z+1/2'
'-x, -y, -z'
'x, -y-1/2, z-1/2'

loop_
_atom_site_label
_atom_site_type_symbol
_atom_site_fract_x
_atom_site_fract_y
_atom_site_fract_z
_atom_site_U_iso_or_equiv
_atom_site_adp_type
_atom_site_occupancy
_atom_site_site_symmetry_order
_atom_site_calc_flag
_atom_site_refinement_flags_posn
_atom_site_refinement_flags_adp
C1 C 0.2754(2) 0.46234(14) 0.0992(2) 0.0316(6) Uani 1 1 d . U
C2 C 0.2882(2) 0.41548(14) 0.1841(2) 0.0363(7) Uani 1 1 d . U
H2 H 0.2339 0.3864 0.2006 0.044 Uiso 1 1 calc R U
C3 C 0.3919(2) 0.41508(13) 0.2449(2) 0.0343(6) Uani 1 1 d . U
H3 H 0.4126 0.3859 0.3056 0.041 Uiso 1 1 calc R U
C4 C 0.4587(2) 0.46143(12) 0.2061(2) 0.0272(6) Uani 1 1 d . U
C5 C 0.5691(2) 0.47630(12) 0.2464(2) 0.0249(6) Uani 1 1 d . U
C6 C 0.6376(2) 0.51823(13) 0.2014(2) 0.0305(6) Uani 1 1 d . U
H6 H 0.6176 0.5437 0.1368 0.037 Uiso 1 1 calc R U
C7 C 0.7411(2) 0.51936(13) 0.2613(2) 0.0295(6) Uani 1 1 d . U
H7 H 0.7965 0.5451 0.2402 0.035 Uiso 1 1 calc R U
C8 C 0.7517(2) 0.47896(12) 0.3532(2) 0.0264(6) Uani 1 1 d . U
C9 C 0.8419(2) 0.53815(13) 0.5490(2) 0.0310(6) Uani 1 1 d . U
H9A H 0.7730 0.5299 0.5690 0.037 Uiso 1 1 calc R U
H9B H 0.8948 0.5334 0.6144 0.037 Uiso 1 1 calc R U
C10 C 0.8454(2) 0.61441(12) 0.5064(2) 0.0289(6) Uani 1 1 d . U
H10A H 0.7957 0.6189 0.4386 0.035 Uiso 1 1 calc R U
H10B H 0.9159 0.6244 0.4915 0.035 Uiso 1 1 calc R U
C11 C 0.8180(2) 0.66928(13) 0.5876(2) 0.0318(6) Uani 1 1 d . U
H11A H 0.7497 0.6570 0.6062 0.038 Uiso 1 1 calc R U
H11B H 0.8705 0.6667 0.6536 0.038 Uiso 1 1 calc R U
C12 C 0.8138(2) 0.74543(13) 0.5441(2) 0.0362(7) Uani 1 1 d . U
H12A H 0.7644 0.7471 0.4756 0.043 Uiso 1 1 calc R U
H12B H 0.8833 0.7584 0.5293 0.043 Uiso 1 1 calc R U
C13 C 0.6376(2) 0.79506(13) 0.6204(2) 0.0345(7) Uani 1 1 d . U
C14 C 0.5811(2) 0.76946(14) 0.6944(2) 0.0391(7) Uani 1 1 d . U
H14 H 0.6115 0.7561 0.7648 0.047 Uiso 1 1 calc R U
C15 C 0.4709(2) 0.76516(14) 0.6534(2) 0.0382(7) Uani 1 1 d . U
H15 H 0.4218 0.7481 0.6942 0.046 Uiso 1 1 calc R U
C16 C 0.4439(2) 0.78830(12) 0.5487(2) 0.0305(6) Uani 1 1 d . U
C17 C 0.3416(2) 0.79099(12) 0.4781(2) 0.0303(6) Uani 1 1 d . U
C18 C 0.3132(2) 0.82878(14) 0.3836(2) 0.0400(7) Uani 1 1 d . U
H18 H 0.3592 0.8596 0.3558 0.048 Uiso 1 1 calc R U
C19 C 0.2081(2) 0.81686(14) 0.3323(2) 0.0394(7) Uani 1 1 d . U
H19 H 0.1779 0.8392 0.2675 0.047 Uiso 1 1 calc R U
C20 C 0.1551(2) 0.77000(14) 0.3859(2) 0.0337(6) Uani 1 1 d . U
C21 C 0.0380(2) 0.65184(14) 0.3030(2) 0.0345(7) Uani 1 1 d . U
H21A H 0.0873 0.6257 0.3571 0.041 Uiso 1 1 calc R U
H21B H -0.0299 0.6273 0.2948 0.041 Uiso 1 1 calc R U
C22 C 0.0774(2) 0.64871(14) 0.1959(2) 0.0360(7) Uani 1 1 d . U
H22A H 0.1427 0.6762 0.2021 0.043 Uiso 1 1 calc R U
H22B H 0.0254 0.6712 0.1401 0.043 Uiso 1 1 calc R U
C23 C 0.0975(2) 0.57199(14) 0.1612(2) 0.0338(6) Uani 1 1 d . U
H23A H 0.1541 0.5508 0.2136 0.041 Uiso 1 1 calc R U
H23B H 0.0340 0.5433 0.1611 0.041 Uiso 1 1 calc R U
C24 C 0.1276(2) 0.56938(14) 0.0491(2) 0.0349(7) Uani 1 1 d . U
H24A H 0.1881 0.6008 0.0486 0.042 Uiso 1 1 calc R U
H24B H 0.0691 0.5884 -0.0032 0.042 Uiso 1 1 calc R U
C25 C 0.3825(3) 0.60943(18) 0.3506(3) 0.0575(9) Uani 1 1 d . U
H25A H 0.3523 0.5640 0.3662 0.086 Uiso 1 1 calc R U
H25B H 0.3859 0.6120 0.2744 0.086 Uiso 1 1 calc R U
H25C H 0.3393 0.6482 0.3695 0.086 Uiso 1 1 calc R U
C26 C 0.4883(3) 0.61570(16) 0.4133(3) 0.0483(8) Uani 1 1 d . U
N1 N 0.5691(3) 0.62015(18) 0.4624(3) 0.0738(10) Uani 1 1 d . U
S1 S 0.16015(6) 0.48001(4) 0.00532(6) 0.03753(19) Uani 1 1 d . U
S2 S 0.39295(5) 0.50653(3) 0.09203(5) 0.02947(17) Uani 1 1 d . U
S3 S 0.63398(5) 0.43716(3) 0.36528(5) 0.02884(17) Uani 1 1 d . U
S4 S 0.86530(6) 0.46857(3) 0.45250(6) 0.03204(18) Uani 1 1 d . U
S5 S 0.77358(6) 0.81174(4) 0.63619(7) 0.0444(2) Uani 1 1 d . U
S6 S 0.55506(6) 0.81694(4) 0.49970(6) 0.03620(19) Uani 1 1 d . U
S7 S 0.23569(6) 0.73980(3) 0.50418(6) 0.03278(17) Uani 1 1 d . U
S8 S 0.02257(6) 0.74268(4) 0.35268(6) 0.04076(19) Uani 1 1 d . U

loop_
_atom_site_aniso_label
_atom_site_aniso_U_11
_atom_site_aniso_U_22
_atom_site_aniso_U_33
_atom_site_aniso_U_23
_atom_site_aniso_U_13
_atom_site_aniso_U_12
C1 0.0298(16) 0.0391(14) 0.0254(14) -0.0035(11) 0.0038(12) -0.0016(12)
C2 0.0340(16) 0.0436(15) 0.0316(16) 0.0048(12) 0.0069(13) -0.0067(12)
C3 0.0391(17) 0.0357(14) 0.0273(15) 0.0067(11) 0.0036(13) -0.0011(12)
C4 0.0330(15) 0.0262(12) 0.0219(13) -0.0016(10) 0.0031(11) 0.0023(11)
C5 0.0315(15) 0.0224(12) 0.0194(13) -0.0022(10) 0.0008(11) 0.0024(10)
C6 0.0413(16) 0.0280(13) 0.0202(13) 0.0023(10) -0.0002(12) -0.0041(11)
C7 0.0339(16) 0.0293(13) 0.0257(14) 0.0006(10) 0.0065(12) -0.0061(11)
C8 0.0295(15) 0.0250(12) 0.0250(13) -0.0013(10) 0.0055(11) 0.0012(10)
C9 0.0309(16) 0.0369(14) 0.0241(14) 0.0001(11) 0.0016(12) -0.0026(11)
C10 0.0299(15) 0.0334(13) 0.0239(14) 0.0001(11) 0.0064(12) -0.0035(11)
C11 0.0300(16) 0.0371(14) 0.0280(15) -0.0058(11) 0.0047(13) -0.0047(11)
C12 0.0327(16) 0.0358(14) 0.0427(17) -0.0066(12) 0.0138(14) -0.0060(12)
C13 0.0375(17) 0.0272(13) 0.0387(16) -0.0099(11) 0.0061(13) 0.0002(12)
C14 0.0457(18) 0.0360(15) 0.0350(16) -0.0014(12) 0.0057(14) 0.0006(13)
C15 0.0457(18) 0.0375(15) 0.0357(16) 0.0027(12) 0.0189(14) -0.0018(13)
C16 0.0380(16) 0.0222(12) 0.0338(15) -0.0035(11) 0.0135(12) -0.0009(11)
C17 0.0354(16) 0.0247(12) 0.0338(15) -0.0032(11) 0.0141(12) -0.0022(11)
C18 0.0471(19) 0.0364(15) 0.0388(17) 0.0062(12) 0.0141(14) -0.0099(13)
C19 0.0468(19) 0.0391(15) 0.0328(16) 0.0091(12) 0.0079(14) -0.0012(13)
C20 0.0355(16) 0.0337(14) 0.0334(15) -0.0006(11) 0.0103(13) 0.0034(12)
C21 0.0290(16) 0.0420(15) 0.0322(15) 0.0072(12) 0.0044(13) -0.0046(12)
C22 0.0309(16) 0.0444(15) 0.0322(15) 0.0107(12) 0.0043(13) 0.0042(12)
C23 0.0285(16) 0.0441(15) 0.0272(15) 0.0062(12) -0.0001(12) -0.0030(12)
C24 0.0279(16) 0.0456(15) 0.0301(15) 0.0086(12) 0.0024(12) -0.0016(12)
C25 0.065(2) 0.066(2) 0.043(2) -0.0127(16) 0.0140(18) 0.0009(18)
C26 0.057(2) 0.0498(18) 0.0425(19) -0.0123(15) 0.0225(17) -0.0085(16)
N1 0.057(2) 0.096(2) 0.070(2) -0.0236(18) 0.0138(18) -0.0112(18)
S1 0.0312(4) 0.0513(4) 0.0277(4) -0.0013(3) -0.0014(3) -0.0029(3)
S2 0.0304(4) 0.0347(3) 0.0224(3) 0.0035(3) 0.0019(3) -0.0022(3)
S3 0.0302(4) 0.0317(3) 0.0238(4) 0.0070(3) 0.0026(3) -0.0012(3)
S4 0.0303(4) 0.0307(3) 0.0326(4) 0.0008(3) -0.0015(3) 0.0046(3)
S5 0.0383(5) 0.0376(4) 0.0568(5) -0.0195(3) 0.0067(4) -0.0070(3)
S6 0.0383(5) 0.0372(4) 0.0354(4) -0.0023(3) 0.0126(3) -0.0068(3)
S7 0.0347(4) 0.0322(3) 0.0341(4) 0.0059(3) 0.0132(3) 0.0005(3)
S8 0.0330(4) 0.0459(4) 0.0453(5) 0.0039(3) 0.0122(4) 0.0053(3)

loop_
_atom_type_symbol
_atom_type_description
_atom_type_scat_dispersion_real
_atom_type_scat_dispersion_imag
_atom_type_scat_source
C C 0.0033 0.0016 'International Tables Vol C Tables 4.2.6.8 and 6.1.1.4'
H H 0.0000 0.0000 'International Tables Vol C Tables 4.2.6.8 and 6.1.1.4'
N N 0.0061 0.0033 'International Tables Vol C Tables 4.2.6.8 and 6.1.1.4'
S S 0.1246 0.1234 'International Tables Vol C Tables 4.2.6.8 and 6.1.1.4'

loop_
_geom_angle_atom_site_label_1
_geom_angle_atom_site_label_2
_geom_angle_atom_site_label_3
_geom_angle
C2 C1 S2 110.8(2)
C2 C1 S1 128.0(2)
S2 C1 S1 121.17(15)
C1 C2 C3 113.4(3)
C1 C2 H2 123.3
C3 C2 H2 123.3
C4 C3 C2 113.4(2)
C4 C3 H3 123.3
C2 C3 H3 123.3
C3 C4 C5 129.5(2)
C3 C4 S2 110.5(2)
C5 C4 S2 120.02(19)
C6 C5 C4 128.8(2)
C6 C5 S3 110.2(2)
C4 C5 S3 121.00(19)
C5 C6 C7 113.8(2)
C5 C6 H6 123.1
C7 C6 H6 123.1
C8 C7 C6 112.9(2)
C8 C7 H7 123.6
C6 C7 H7 123.6
C7 C8 S3 111.1(2)
C7 C8 S4 127.5(2)
S3 C8 S4 121.37(15)
C10 C9 S4 114.15(19)
C10 C9 H9A 108.7
S4 C9 H9A 108.7
C10 C9 H9B 108.7
S4 C9 H9B 108.7
H9A C9 H9B 107.6
C9 C10 C11 111.4(2)
C9 C10 H10A 109.3
C11 C10 H10A 109.3
C9 C10 H10B 109.3
C11 C10 H10B 109.3
H10A C10 H10B 108.0
C12 C11 C10 112.5(2)
C12 C11 H11A 109.1
C10 C11 H11A 109.1
C12 C11 H11B 109.1
C10 C11 H11B 109.1
H11A C11 H11B 107.8
C11 C12 S5 113.6(2)
C11 C12 H12A 108.9
S5 C12 H12A 108.9
C11 C12 H12B 108.9
S5 C12 H12B 108.9
H12A C12 H12B 107.7
C14 C13 S6 110.9(2)
C14 C13 S5 128.8(2)
S6 C13 S5 120.21(18)
C13 C14 C15 113.0(3)
C13 C14 H14 123.5
C15 C14 H14 123.5
C16 C15 C14 113.6(3)
C16 C15 H15 123.2
C14 C15 H15 123.2
C15 C16 C17 130.4(3)
C15 C16 S6 110.4(2)
C17 C16 S6 119.2(2)
C18 C17 C16 128.4(3)
C18 C17 S7 110.0(2)
C16 C17 S7 121.5(2)
C17 C18 C19 113.8(3)
C17 C18 H18 123.1
C19 C18 H18 123.1
C20 C19 C18 113.6(3)
C20 C19 H19 123.2
C18 C19 H19 123.2
C19 C20 S7 110.6(2)
C19 C20 S8 128.3(2)
S7 C20 S8 121.04(17)
C22 C21 S8 114.28(18)
C22 C21 H21A 108.7
S8 C21 H21A 108.7
C22 C21 H21B 108.7
S8 C21 H21B 108.7
H21A C21 H21B 107.6
C21 C22 C23 112.8(2)
C21 C22 H22A 109.0
C23 C22 H22A 109.0
C21 C22 H22B 109.0
C23 C22 H22B 109.0
H22A C22 H22B 107.8
C24 C23 C22 112.1(2)
C24 C23 H23A 109.2
C22 C23 H23A 109.2
C24 C23 H23B 109.2
C22 C23 H23B 109.2
H23A C23 H23B 107.9
C23 C24 S1 114.60(18)
C23 C24 H24A 108.6
S1 C24 H24A 108.6
C23 C24 H24B 108.6
S1 C24 H24B 108.6
H24A C24 H24B 107.6
C26 C25 H25A 109.5
C26 C25 H25B 109.5
H25A C25 H25B 109.5
C26 C25 H25C 109.5
H25A C25 H25C 109.5
H25B C25 H25C 109.5
N1 C26 C25 179.2(4)
C1 S1 C24 100.37(12)
C1 S2 C4 91.85(13)
C8 S3 C5 91.94(12)
C8 S4 C9 100.27(12)
C13 S5 C12 101.30(13)
C16 S6 C13 92.09(14)
C17 S7 C20 91.90(14)
C20 S8 C21 100.95(13)

loop_
_geom_bond_atom_site_label_1
_geom_bond_atom_site_label_2
_geom_bond_distance
C1 C2 1.356(4)
C1 S2 1.729(3)
C1 S1 1.748(3)
C2 C3 1.410(4)
C2 H2 0.9300
C3 C4 1.358(4)
C3 H3 0.9300
C4 C5 1.442(4)
C4 S2 1.736(2)
C5 C6 1.363(4)
C5 S3 1.728(2)
C6 C7 1.404(4)
C6 H6 0.9300
C7 C8 1.356(3)
C7 H7 0.9300
C8 S3 1.724(3)
C8 S4 1.749(3)
C9 C10 1.511(3)
C9 S4 1.823(3)
C9 H9A 0.9700
C9 H9B 0.9700
C10 C11 1.518(4)
C10 H10A 0.9700
C10 H10B 0.9700
C11 C12 1.508(4)
C11 H11A 0.9700
C11 H11B 0.9700
C12 S5 1.816(3)
C12 H12A 0.9700
C12 H12B 0.9700
C13 C14 1.353(4)
C13 S6 1.730(3)
C13 S5 1.745(3)
C14 C15 1.417(4)
C14 H14 0.9300
C15 C16 1.361(4)
C15 H15 0.9300
C16 C17 1.446(4)
C16 S6 1.728(3)
C17 C18 1.365(4)
C17 S7 1.731(3)
C18 C19 1.402(4)
C18 H18 0.9300
C19 C20 1.348(4)
C19 H19 0.9300
C20 S7 1.739(3)
C20 S8 1.750(3)
C21 C22 1.508(4)
C21 S8 1.814(3)
C21 H21A 0.9700
C21 H21B 0.9700
C22 C23 1.519(4)
C22 H22A 0.9700
C22 H22B 0.9700
C23 C24 1.514(4)
C23 H23A 0.9700
C23 H23B 0.9700
C24 S1 1.813(3)
C24 H24A 0.9700
C24 H24B 0.9700
C25 C26 1.445(5)
C25 H25A 0.9600
C25 H25B 0.9600
C25 H25C 0.9600
C26 N1 1.111(4)
